data_4328291
loop_
_publ_author_name
'Hanan E. Abdou'
'Ahmed A. Mohamed'
'Jos\'e M. L\'opez-de-Luzuriaga'
'Miguel Monge'
'John P. Fackler'

_publ_section_title
;
 Fine-Tuning the Luminescence and HOMO-LUMO Energy Levels in Tetranuclear
 Gold(I) Fluorinated Amidinate Complexes
;
_journal_name_full 'Inorganic Chemistry'
_journal_page_first 2010
_journal_page_last 2015
_journal_paper_doi 10.1021/ic2010634
_journal_volume 51
_journal_year 2012
_chemical_formula_moiety 'C52 H4 Au4 F40 N8'
_chemical_formula_sum 'C52 H4 Au4 F40 N8'
_chemical_formula_weight 2288.51
_chemical_name_systematic
; 
 ? 
;
_space_group_IT_number 15
_symmetry_cell_setting monoclinic
_symmetry_space_group_name_Hall '-C 2yc'
_symmetry_space_group_name_H-M 'C 1 2/c 1'
_atom_sites_solution_hydrogens geom
_atom_sites_solution_primary direct
_atom_sites_solution_secondary difmap
_audit_creation_method SHELXL-97
_cell_angle_alpha 90.00
_cell_angle_beta 133.891(15)
_cell_angle_gamma 90.00
_cell_formula_units_Z 4
_cell_length_a 30.64(3)
_cell_length_b 11.801(10)
_cell_length_c 21.78(2)
_cell_measurement_temperature 110(2)
_cell_volume 5675(9)
_computing_structure_refinement 'SHELXL-97 (Sheldrick, 1997)'
_computing_structure_solution 'SHELXS-97 (Sheldrick, 1990)'
_diffrn_ambient_temperature 110(2)
_diffrn_measured_fraction_theta_full 0.971
_diffrn_measured_fraction_theta_max 0.971
_diffrn_radiation_monochromator graphite
_diffrn_radiation_source 'fine-focus sealed tube'
_diffrn_radiation_type MoK\a
_diffrn_radiation_wavelength 0.71073
_diffrn_reflns_av_R_equivalents 0.1119
_diffrn_reflns_av_sigmaI/netI 0.2620
_diffrn_reflns_limit_h_max 36
_diffrn_reflns_limit_h_min -35
_diffrn_reflns_limit_k_max 12
_diffrn_reflns_limit_k_min -14
_diffrn_reflns_limit_l_max 13
_diffrn_reflns_limit_l_min -25
_diffrn_reflns_number 7448
_diffrn_reflns_theta_full 25.00
_diffrn_reflns_theta_max 25.00
_diffrn_reflns_theta_min 1.84
_exptl_absorpt_coefficient_mu 10.489
_exptl_crystal_density_diffrn 2.679
_exptl_crystal_F_000 4192.0
_refine_diff_density_max 10.992
_refine_diff_density_min -4.890
_refine_diff_density_rms 0.991
_refine_ls_extinction_method none
_refine_ls_goodness_of_fit_ref 1.115
_refine_ls_hydrogen_treatment mixed
_refine_ls_matrix_type full
_refine_ls_number_parameters 469
_refine_ls_number_reflns 4853
_refine_ls_number_restraints 468
_refine_ls_restrained_S_all 1.116
_refine_ls_R_factor_all 0.1964
_refine_ls_R_factor_gt 0.1281
_refine_ls_shift/su_max 0.365
_refine_ls_shift/su_mean 0.021
_refine_ls_structure_factor_coef Fsqd
_refine_ls_weighting_details 'calc w=1/[\s^2^(Fo^2^)+(0.2000P)^2^+0.0000P] where P=(Fo^2^+2Fc^2^)/3'
_refine_ls_weighting_scheme calc
_refine_ls_wR_factor_gt 0.2532
_refine_ls_wR_factor_ref 0.2132
_reflns_number_gt 1917
_reflns_number_total 4997
_reflns_threshold_expression >2sigma(I)
_cod_data_source_file ic2010634_si_002.cif
_cod_data_source_block Perfl
_cod_original_cell_volume 5676(9)
_cod_original_sg_symbol_H-M 'C 2/c'
_cod_database_code 4328291

loop_
_symmetry_equiv_pos_as_xyz
'x, y, z'
'-x, y, -z+1/2'
'x+1/2, y+1/2, z'
'-x+1/2, y+1/2, -z+1/2'
'-x, -y, -z'
'x, -y, z-1/2'
'-x+1/2, -y+1/2, -z'
'x+1/2, -y+1/2, z-1/2'

loop_
_atom_site_label
_atom_site_type_symbol
_atom_site_fract_x
_atom_site_fract_y
_atom_site_fract_z
_atom_site_U_iso_or_equiv
_atom_site_adp_type
_atom_site_occupancy
_atom_site_symmetry_multiplicity
_atom_site_calc_flag
_atom_site_refinement_flags
Au1 Au 0.07133(9) 0.86700(16) 0.87913(12) 0.0328(6) Uani 1 1 d U
Au2 Au -0.06206(9) 0.88182(16) 0.76499(12) 0.0320(6) Uani 1 1 d U
N3 N -0.0869(17) 1.046(3) 0.725(2) 0.032(9) Uani 1 1 d U
N1 N 0.058(2) 0.698(4) 0.891(3) 0.049(11) Uani 1 1 d U
N2 N -0.0463(15) 0.720(3) 0.806(2) 0.022(8) Uani 1 1 d U
C14 C -0.100(2) 1.088(4) 0.656(3) 0.028(10) Uani 1 1 d U
H14 H -0.1122 1.1632 0.6417 0.034 Uiso 1 1 calc R
N4 N 0.0950(19) 1.027(4) 0.894(3) 0.044(10) Uani 1 1 d U
F10 F -0.0318(14) 0.651(3) 0.944(2) 0.055(8) Uani 1 1 d U
F6 F -0.1656(19) 0.677(4) 0.643(3) 0.099(12) Uani 1 1 d U
F11 F -0.1571(13) 1.007(3) 0.7560(19) 0.054(8) Uani 1 1 d U
F15 F -0.0171(15) 1.249(3) 0.794(2) 0.067(9) Uani 1 1 d U
F17 F 0.2611(16) 1.196(3) 1.160(2) 0.070(9) Uani 1 1 d U
C24 C 0.171(2) 1.168(5) 1.125(3) 0.045(12) Uani 1 1 d U
C26 C 0.085(2) 1.086(4) 0.992(3) 0.025(10) Uani 1 1 d U
F5 F 0.0578(14) 0.488(3) 0.827(2) 0.060(9) Uani 1 1 d U
C6 C 0.158(2) 0.456(4) 0.952(3) 0.030(10) Uani 1 1 d U
C11 C -0.182(3) 0.564(6) 0.777(4) 0.066(15) Uani 1 1 d U
C12 C -0.136(3) 0.577(6) 0.854(5) 0.067(15) Uani 1 1 d U
F20 F 0.0302(14) 1.042(3) 0.9409(19) 0.054(8) Uani 1 1 d U
C25 C 0.114(3) 1.131(6) 1.070(5) 0.084(16) Uani 1 1 d U
C17 C -0.123(3) 1.163(5) 0.837(4) 0.051(13) Uani 1 1 d U
C22 C 0.177(2) 1.123(4) 1.026(3) 0.037(11) Uani 1 1 d U
C21 C 0.121(2) 1.083(4) 0.973(3) 0.035(11) Uani 1 1 d U
C3 C 0.162(3) 0.652(5) 1.022(4) 0.052(13) Uani 1 1 d U
C13 C -0.082(3) 0.633(5) 0.868(4) 0.057(13) Uani 1 1 d U
C1 C 0.004(2) 0.661(4) 0.855(3) 0.036(11) Uani 1 1 d U
H1 H 0.0010 0.5863 0.8653 0.043 Uiso 1 1 calc R
C9 C -0.150(3) 0.648(5) 0.718(4) 0.061(14) Uani 1 1 d U
C16 C -0.121(2) 1.103(4) 0.794(3) 0.028(10) Uani 1 1 d U
C10 C -0.195(2) 0.584(4) 0.714(3) 0.039(12) Uani 1 1 d U
C7 C 0.106(2) 0.520(5) 0.904(3) 0.047(12) Uani 1 1 d U
C19 C -0.055(2) 1.297(4) 0.859(3) 0.031(11) Uani 1 1 d U
C23 C 0.204(3) 1.160(5) 1.108(4) 0.049(13) Uani 1 1 d U
C18 C -0.089(2) 1.271(5) 0.870(3) 0.040(12) Uani 1 1 d U
C20 C -0.051(2) 1.222(5) 0.811(3) 0.040(12) Uani 1 1 d U
C8 C -0.092(2) 0.655(5) 0.797(3) 0.042(12) Uani 1 1 d U
C15 C -0.087(2) 1.129(5) 0.776(3) 0.044(12) Uani 1 1 d U
C2 C 0.108(2) 0.626(4) 0.935(3) 0.034(11) Uani 1 1 d U
F16 F 0.2123(14) 1.116(3) 1.012(2) 0.060(8) Uani 1 1 d U
F3 F 0.2568(16) 0.414(3) 1.084(2) 0.070(9) Uani 1 1 d U
F13 F -0.0934(14) 1.340(3) 0.9157(19) 0.056(8) Uani 1 1 d U
F14 F -0.0222(14) 1.392(3) 0.881(2) 0.060(8) Uani 1 1 d U
F4 F 0.1521(13) 0.350(3) 0.9251(18) 0.053(8) Uani 1 1 d U
F19 F 0.0772(19) 1.117(4) 1.089(3) 0.100(12) Uani 1 1 d U
F8 F -0.2239(16) 0.514(3) 0.781(2) 0.077(10) Uani 1 1 d U
F18 F 0.1956(15) 1.196(3) 1.202(2) 0.064(9) Uani 1 1 d U
F2 F 0.264(2) 0.626(4) 1.148(3) 0.111(13) Uani 1 1 d U
F12 F -0.1588(15) 1.147(3) 0.850(2) 0.061(9) Uani 1 1 d U
F7 F -0.2488(19) 0.568(4) 0.634(3) 0.100(12) Uani 1 1 d U
F1 F 0.1674(16) 0.760(3) 1.050(2) 0.078(10) Uani 1 1 d U
F9 F -0.1192(19) 0.554(4) 0.920(3) 0.100(12) Uani 1 1 d U
C5 C 0.209(2) 0.489(5) 1.033(3) 0.037(11) Uani 1 1 d U
C4 C 0.210(3) 0.582(6) 1.064(5) 0.077(16) Uani 1 1 d U

loop_
_atom_site_aniso_label
_atom_site_aniso_U_11
_atom_site_aniso_U_22
_atom_site_aniso_U_33
_atom_site_aniso_U_23
_atom_site_aniso_U_13
_atom_site_aniso_U_12
Au1 0.0413(10) 0.0200(9) 0.0358(9) 0.0024(6) 0.0263(7) -0.0020(7)
Au2 0.0407(10) 0.0186(9) 0.0327(9) 0.0017(6) 0.0240(7) 0.0023(7)
N3 0.032(9) 0.032(9) 0.032(9) 0.0001(10) 0.022(6) 0.0000(10)
N1 0.049(11) 0.049(11) 0.049(11) 0.0000(11) 0.034(8) 0.0000(11)
N2 0.022(8) 0.022(8) 0.022(8) 0.0000(10) 0.015(6) 0.0000(10)
C14 0.029(10) 0.028(10) 0.028(10) 0.0000(10) 0.020(7) 0.0000(10)
N4 0.045(10) 0.044(10) 0.044(10) -0.0001(11) 0.031(7) 0.0000(11)
F10 0.055(8) 0.055(8) 0.055(8) 0.0002(10) 0.038(6) 0.0000(10)
F6 0.099(12) 0.099(12) 0.099(12) -0.0001(11) 0.069(8) 0.0001(11)
F11 0.054(8) 0.054(8) 0.055(8) -0.0001(10) 0.038(6) 0.0000(10)
F15 0.067(9) 0.067(9) 0.067(9) -0.0001(10) 0.046(6) 0.0000(10)
F17 0.070(9) 0.070(9) 0.070(9) 0.0000(10) 0.048(7) 0.0001(10)
C24 0.045(12) 0.045(12) 0.045(12) 0.0000(10) 0.031(8) 0.0000(10)
C26 0.025(10) 0.025(10) 0.025(10) 0.0000(10) 0.017(7) 0.0000(10)
F5 0.060(9) 0.060(9) 0.060(9) 0.0000(10) 0.042(6) 0.0000(10)
C6 0.030(10) 0.030(10) 0.030(10) 0.0000(10) 0.021(7) 0.0000(10)
C11 0.066(15) 0.066(15) 0.066(15) 0.0000(10) 0.046(10) 0.0000(10)
C12 0.067(15) 0.067(15) 0.067(15) -0.0001(10) 0.046(10) 0.0001(10)
F20 0.054(8) 0.054(8) 0.054(8) 0.0001(10) 0.038(6) 0.0000(10)
C25 0.084(16) 0.084(16) 0.084(16) 0.0000(10) 0.058(11) 0.0000(10)
C17 0.051(13) 0.051(13) 0.051(13) 0.0000(10) 0.035(9) -0.0001(10)
C22 0.037(11) 0.037(11) 0.037(11) 0.0000(10) 0.026(8) 0.0000(10)
C21 0.035(11) 0.035(11) 0.035(11) 0.0000(10) 0.024(8) 0.0000(10)
C3 0.052(13) 0.052(13) 0.052(13) 0.0000(10) 0.036(9) 0.0000(10)
C13 0.057(13) 0.057(13) 0.057(13) 0.0000(10) 0.039(9) 0.0000(10)
C1 0.036(11) 0.036(11) 0.036(11) 0.0000(10) 0.025(8) -0.0001(10)
C9 0.061(14) 0.061(14) 0.061(14) 0.0000(10) 0.042(10) 0.0000(10)
C16 0.028(10) 0.028(10) 0.029(10) 0.0000(10) 0.020(7) 0.0000(10)
C10 0.039(12) 0.039(12) 0.039(12) 0.0000(10) 0.027(8) 0.0001(10)
C7 0.047(12) 0.047(12) 0.047(12) 0.0000(10) 0.033(9) 0.0000(10)
C19 0.031(11) 0.031(11) 0.031(11) -0.0001(10) 0.021(7) 0.0000(10)
C23 0.049(13) 0.049(13) 0.049(13) 0.0001(10) 0.034(9) -0.0001(10)
C18 0.040(12) 0.040(12) 0.040(12) 0.0000(10) 0.028(8) 0.0000(10)
C20 0.040(12) 0.040(12) 0.040(12) 0.0000(10) 0.028(8) 0.0000(10)
C8 0.042(12) 0.042(12) 0.042(12) -0.0001(10) 0.029(8) 0.0000(10)
C15 0.044(12) 0.044(12) 0.044(12) 0.0001(10) 0.030(8) 0.0000(10)
C2 0.034(11) 0.034(11) 0.034(11) 0.0001(10) 0.024(7) 0.0000(10)
F16 0.060(8) 0.060(8) 0.060(8) 0.0000(10) 0.042(6) -0.0001(10)
F3 0.070(10) 0.070(10) 0.070(10) 0.0000(10) 0.049(7) 0.0000(10)
F13 0.056(8) 0.056(8) 0.056(8) -0.0002(10) 0.039(6) 0.0001(10)
F14 0.060(9) 0.060(9) 0.060(9) -0.0001(10) 0.042(6) 0.0000(10)
F4 0.053(8) 0.053(8) 0.053(8) -0.0002(10) 0.037(6) 0.0003(10)
F19 0.100(12) 0.100(12) 0.100(12) 0.0000(11) 0.070(8) 0.0001(11)
F8 0.077(10) 0.077(10) 0.077(10) 0.0000(10) 0.053(7) 0.0000(11)
F18 0.064(9) 0.064(9) 0.064(9) -0.0001(10) 0.044(6) 0.0001(10)
F2 0.111(13) 0.111(13) 0.111(13) -0.0001(11) 0.077(9) 0.0001(11)
F12 0.062(9) 0.062(9) 0.061(9) -0.0002(10) 0.043(6) 0.0001(10)
F7 0.100(12) 0.100(12) 0.101(12) -0.0001(11) 0.070(8) 0.0001(11)
F1 0.078(10) 0.078(10) 0.078(10) -0.0002(10) 0.054(7) 0.0001(11)
F9 0.100(12) 0.100(12) 0.100(12) 0.0001(11) 0.069(8) -0.0001(11)
C5 0.037(11) 0.037(11) 0.038(11) 0.0000(10) 0.026(8) 0.0001(10)
C4 0.077(16) 0.077(16) 0.077(16) 0.0000(10) 0.054(11) 0.0000(10)

loop_
_atom_type_symbol
_atom_type_description
_atom_type_scat_dispersion_real
_atom_type_scat_dispersion_imag
_atom_type_scat_source
C C 0.0033 0.0016 'International Tables Vol C Tables 4.2.6.8 and 6.1.1.4'
H H 0.0000 0.0000 'International Tables Vol C Tables 4.2.6.8 and 6.1.1.4'
N N 0.0061 0.0033 'International Tables Vol C Tables 4.2.6.8 and 6.1.1.4'
F F 0.0171 0.0103 'International Tables Vol C Tables 4.2.6.8 and 6.1.1.4'
Au Au -2.0133 8.8022 'International Tables Vol C Tables 4.2.6.8 and 6.1.1.4'

loop_
_geom_angle_atom_site_label_1
_geom_angle_atom_site_label_2
_geom_angle_atom_site_label_3
_geom_angle
_geom_angle_site_symmetry_1
_geom_angle_site_symmetry_3
N4 Au1 N1 168.1(17) . .
N4 Au1 Au2 82.4(13) . 2_556
N1 Au1 Au2 107.6(13) . 2_556
N4 Au1 Au2 102.6(12) . .
N1 Au1 Au2 83.5(13) . .
Au2 Au1 Au2 92.54(10) 2_556 .
N2 Au2 N3 171.9(15) . .
N2 Au2 Au1 103.3(10) . 2_556
N3 Au2 Au1 82.3(11) . 2_556
N2 Au2 Au1 78.8(10) . .
N3 Au2 Au1 107.6(11) . .
Au1 Au2 Au1 87.06(10) 2_556 .
C14 N3 C15 116(4) . .
C14 N3 Au2 124(3) . .
C15 N3 Au2 120(3) . .
C1 N1 C2 123(5) . .
C1 N1 Au1 121(4) . .
C2 N1 Au1 117(3) . .
C1 N2 C8 108(4) . .
C1 N2 Au2 130(3) . .
C8 N2 Au2 121(3) . .
N3 C14 N4 124(4) . 2_556
C14 N4 C21 115(4) 2_556 .
C14 N4 Au1 127(3) 2_556 .
C21 N4 Au1 117(3) . .
C23 C24 F18 120(5) . .
C23 C24 C25 120(6) . .
F18 C24 C25 119(6) . .
F20 C26 C25 123(5) . .
F20 C26 C21 123(4) . .
C25 C26 C21 114(5) . .
F4 C6 C7 116(4) . .
F4 C6 C5 121(4) . .
C7 C6 C5 121(5) . .
C10 C11 C12 136(8) . .
C10 C11 F8 123(6) . .
C12 C11 F8 101(6) . .
F9 C12 C11 138(8) . .
F9 C12 C13 110(6) . .
C11 C12 C13 111(7) . .
C24 C25 C26 125(7) . .
C24 C25 F19 124(7) . .
C26 C25 F19 110(6) . .
C16 C17 F12 125(6) . .
C16 C17 C18 119(6) . .
F12 C17 C18 116(5) . .
F16 C22 C21 125(5) . .
F16 C22 C23 117(5) . .
C21 C22 C23 117(5) . .
C22 C21 C26 123(5) . .
C22 C21 N4 119(5) . .
C26 C21 N4 117(4) . .
C4 C3 F1 122(6) . .
C4 C3 C2 119(6) . .
F1 C3 C2 117(5) . .
F10 C13 C8 123(6) . .
F10 C13 C12 119(5) . .
C8 C13 C12 117(5) . .
N2 C1 N1 126(5) . .
F6 C9 C8 125(6) . .
F6 C9 C10 120(5) . .
C8 C9 C10 115(5) . .
C17 C16 F11 119(5) . .
C17 C16 C15 123(5) . .
F11 C16 C15 118(4) . .
C11 C10 F7 128(6) . .
C11 C10 C9 119(6) . .
F7 C10 C9 113(5) . .
F5 C7 C6 121(5) . .
F5 C7 C2 120(5) . .
C6 C7 C2 119(5) . .
C18 C19 F14 130(5) . .
C18 C19 C20 119(5) . .
F14 C19 C20 111(4) . .
C24 C23 F17 124(5) . .
C24 C23 C22 120(5) . .
F17 C23 C22 116(5) . .
C19 C18 F13 120(5) . .
C19 C18 C17 121(5) . .
F13 C18 C17 118(5) . .
C15 C20 F15 120(5) . .
C15 C20 C19 118(5) . .
F15 C20 C19 121(5) . .
C13 C8 C9 120(6) . .
C13 C8 N2 120(5) . .
C9 C8 N2 118(5) . .
C20 C15 C16 119(5) . .
C20 C15 N3 123(5) . .
C16 C15 N3 117(5) . .
N1 C2 C7 123(5) . .
N1 C2 C3 119(5) . .
C7 C2 C3 117(5) . .
C4 C5 C6 120(6) . .
C4 C5 F3 120(5) . .
C6 C5 F3 119(5) . .
C5 C4 C3 123(7) . .
C5 C4 F2 123(6) . .
C3 C4 F2 113(6) . .

loop_
_geom_bond_atom_site_label_1
_geom_bond_atom_site_label_2
_geom_bond_distance
_geom_bond_site_symmetry_2
Au1 N4 1.96(4) .
Au1 N1 2.09(5) .
Au1 Au2 2.954(4) 2_556
Au1 Au2 2.971(4) .
Au2 N2 2.02(4) .
Au2 N3 2.04(4) .
Au2 Au1 2.954(4) 2_556
N3 C14 1.35(6) .
N3 C15 1.48(6) .
N1 C1 1.33(6) .
N1 C2 1.40(6) .
N2 C1 1.30(5) .
N2 C8 1.49(6) .
C14 N4 1.40(6) 2_556
N4 C14 1.40(6) 2_556
N4 C21 1.48(6) .
F10 C13 1.27(6) .
F6 C9 1.37(7) .
F11 C16 1.38(5) .
F15 C20 1.37(6) .
F17 C23 1.34(6) .
C24 C23 1.30(7) .
C24 F18 1.31(6) .
C24 C25 1.32(9) .
C26 F20 1.32(5) .
C26 C25 1.37(8) .
C26 C21 1.40(7) .
F5 C7 1.31(6) .
C6 F4 1.34(5) .
C6 C7 1.36(7) .
C6 C5 1.37(6) .
C11 C10 1.15(7) .
C11 C12 1.24(8) .
C11 F8 1.48(7) .
C12 F9 1.18(7) .
C12 C13 1.60(9) .
C25 F19 1.47(8) .
C17 C16 1.21(7) .
C17 F12 1.32(6) .
C17 C18 1.47(7) .
C22 F16 1.31(6) .
C22 C21 1.33(7) .
C22 C23 1.43(7) .
C3 C4 1.34(8) .
C3 F1 1.38(7) .
C3 C2 1.44(7) .
C13 C8 1.37(8) .
C9 C8 1.38(7) .
C9 C10 1.53(8) .
C16 C15 1.39(7) .
C10 F7 1.35(6) .
C7 C2 1.40(7) .
C19 C18 1.26(7) .
C19 F14 1.35(5) .
C19 C20 1.43(7) .
C18 F13 1.36(6) .
C20 C15 1.35(7) .
F3 C5 1.37(6) .
F2 C4 1.48(8) .
C5 C4 1.29(8) .
